data_1544798
loop_
_publ_author_name
'Cindri\'c, Marina'
'Pavlovi\'c, Gordana'
'Katava, Robert'
'Agustin, Dominique'

_publ_section_title
;
 Towards a global greener process: from solvent-less synthesis of
 molybdenum(vi) ONO Schiff base complexes to catalyzed olefin epoxidation
 under organic-solvent-free conditions
;
_journal_issue 2
_journal_name_full 'New J. Chem.'
_journal_page_first 594
_journal_paper_doi 10.1039/C6NJ03174A
_journal_volume 41
_journal_year 2017
_chemical_formula_moiety 'C18 H15 Mo N O5'
_chemical_formula_sum 'C18 H15 Mo N O5'
_chemical_formula_weight 421.25
_chemical_name_systematic cis-dioxo(2-(N-(2-oxonapht-1-yl)methylamino)phenolato-N,O,O')-(methanol)-molybdenum(VI)
_space_group_crystal_system triclinic
_space_group_IT_number 2
_space_group_name_Hall '-P 1'
_space_group_name_H-M_alt 'P -1'
_symmetry_space_group_name_Hall '-P 1'
_symmetry_space_group_name_H-M 'P -1'
_atom_sites_solution_hydrogens mixed
_audit_creation_method SHELXL-2014/7
_audit_update_record
;
2016-10-04 deposited with the CCDC.
2016-12-07 downloaded from the CCDC.
;
_cell_angle_alpha 72.130(5)
_cell_angle_beta 82.196(5)
_cell_angle_gamma 88.111(5)
_cell_formula_units_Z 2
_cell_length_a 7.6444(5)
_cell_length_b 9.9107(5)
_cell_length_c 11.0535(6)
_cell_measurement_reflns_used 6029
_cell_measurement_temperature 296(2)
_cell_measurement_theta_max 32.5075
_cell_measurement_theta_min 4.1555
_cell_volume 789.61(8)
_computing_cell_refinement
;
CrysAlisPro, Oxford Diffraction Ltd.,
Version 1.171.33.55 (release 05-01-2010 CrysAlis171 .NET)
(compiled Jan  5 2010,16:28:46)
;
_computing_data_collection
;
CrysAlisPro, Oxford Diffraction Ltd.,
Version 1.171.33.55 (release 05-01-2010 CrysAlis171 .NET)
(compiled Jan  5 2010,16:28:46)
;
_computing_data_reduction
;
CrysAlisPro, Oxford Diffraction Ltd.,
Version 1.171.33.55 (release 05-01-2010 CrysAlis171 .NET)
(compiled Jan  5 2010,16:28:46)
;
_computing_molecular_graphics 'MERCURY 3.7. (CCDC, 2015)'
_computing_publication_material 'SHELXL-2014 (Sheldrick, 2014)'
_computing_structure_refinement 'SHELXL-2014/7 (Sheldrick, 2014)'
_computing_structure_solution 'SHELXT-2014/7 (Sheldrick, 2014)'
_diffrn_ambient_temperature 296(2)
_diffrn_measured_fraction_theta_full 0.995
_diffrn_measured_fraction_theta_max 0.997
_diffrn_measurement_device_type 'Xcalibur, Sapphire3'
_diffrn_measurement_method '\w scans'
_diffrn_radiation_type MoK\a
_diffrn_radiation_wavelength 0.71073
_diffrn_reflns_av_R_equivalents 0.0142
_diffrn_reflns_av_unetI/netI 0.0263
_diffrn_reflns_Laue_measured_fraction_full 0.995
_diffrn_reflns_Laue_measured_fraction_max 0.997
_diffrn_reflns_limit_h_max 10
_diffrn_reflns_limit_h_min -10
_diffrn_reflns_limit_k_max 13
_diffrn_reflns_limit_k_min -13
_diffrn_reflns_limit_l_max 13
_diffrn_reflns_limit_l_min -15
_diffrn_reflns_number 7922
_diffrn_reflns_point_group_measured_fraction_full 0.995
_diffrn_reflns_point_group_measured_fraction_max 0.997
_diffrn_reflns_theta_full 25.242
_diffrn_reflns_theta_max 29.997
_diffrn_reflns_theta_min 4.163
_diffrn_source 'Enhance (Mo) X-ray Source'
_exptl_absorpt_coefficient_mu 0.861
_exptl_absorpt_correction_T_max 1.00000
_exptl_absorpt_correction_T_min 0.94367
_exptl_absorpt_correction_type multi-scan
_exptl_absorpt_process_details
;
CrysAlisPro, Oxford Diffraction Ltd.,
Version 1.171.33.55 
Empirical absorption correction using spherical harmonics,
 implemented in SCALE3 ABSPACK scaling algorithm.
;
_exptl_crystal_colour 'dark red'
_exptl_crystal_density_diffrn 1.772
_exptl_crystal_description 'tetragonal prism'
_exptl_crystal_F_000 424
_exptl_crystal_size_max 0.32
_exptl_crystal_size_mid 0.28
_exptl_crystal_size_min 0.25
_refine_diff_density_max 0.384
_refine_diff_density_min -0.509
_refine_diff_density_rms 0.084
_refine_ls_extinction_method none
_refine_ls_goodness_of_fit_ref 1.052
_refine_ls_hydrogen_treatment mixed
_refine_ls_matrix_type full
_refine_ls_number_parameters 230
_refine_ls_number_reflns 4590
_refine_ls_number_restraints 1
_refine_ls_restrained_S_all 1.052
_refine_ls_R_factor_all 0.0278
_refine_ls_R_factor_gt 0.0229
_refine_ls_shift/su_max 0.002
_refine_ls_shift/su_mean 0.000
_refine_ls_structure_factor_coef Fsqd
_refine_ls_weighting_details 'w=1/[\s^2^(Fo^2^)+(0.0392P)^2^] where P=(Fo^2^+2Fc^2^)/3'
_refine_ls_weighting_scheme calc
_refine_ls_wR_factor_gt 0.0643
_refine_ls_wR_factor_ref 0.0653
_reflns_Friedel_coverage 0.000
_reflns_number_gt 4029
_reflns_number_total 4590
_reflns_threshold_expression 'I > 2\s(I)'
_cod_data_source_file c6nj03174a2.cif
_cod_data_source_block 7_2545
_cod_depositor_comments 'Adding full bibliography for 1544795--1544799.cif.'
_cod_database_code 1544798
_shelx_shelxl_version_number 2014/7
_shelx_space_group_comment
;
The symmetry employed for this shelxl refinement is uniquely defined
by the following loop, which should always be used as a source of
symmetry information in preference to the above space-group names.
They are only intended as comments.
;

loop_
_space_group_symop_operation_xyz
'x, y, z'
'-x, -y, -z'

loop_
_atom_site_label
_atom_site_type_symbol
_atom_site_fract_x
_atom_site_fract_y
_atom_site_fract_z
_atom_site_U_iso_or_equiv
_atom_site_adp_type
_atom_site_occupancy
_atom_site_site_symmetry_order
_atom_site_calc_flag
_atom_site_refinement_flags_posn
_atom_site_refinement_flags_adp
Mo1 Mo 0.06039(2) 0.84729(2) 0.24319(2) 0.02648(5) Uani 1 1 d . .
O1 O 0.1376(2) 0.76933(15) 0.12977(13) 0.0425(3) Uani 1 1 d . .
O2 O 0.2236(2) 0.83009(14) 0.33734(13) 0.0397(3) Uani 1 1 d . .
O3 O 0.10333(17) 1.04436(12) 0.12982(11) 0.0289(3) Uani 1 1 d . .
O4 O -0.10456(19) 0.70587(12) 0.35637(11) 0.0336(3) Uani 1 1 d . .
O5 O -0.19516(18) 0.89719(14) 0.13149(12) 0.0344(3) Uani 1 1 d D .
H1O5 H -0.163(3) 0.914(2) 0.0591(16) 0.041 Uiso 1 1 d D U
N1 N -0.10269(19) 0.98327(13) 0.34749(12) 0.0237(3) Uani 1 1 d . .
C1 C 0.0511(2) 1.15649(16) 0.17300(15) 0.0246(3) Uani 1 1 d . .
C2 C 0.1050(3) 1.29393(18) 0.10347(16) 0.0307(4) Uani 1 1 d . .
H2 H 0.1770 1.3120 0.0252 0.037 Uiso 1 1 calc R U
C3 C 0.0504(3) 1.40354(18) 0.15187(17) 0.0322(4) Uani 1 1 d . .
H3 H 0.0868 1.4959 0.1062 0.039 Uiso 1 1 calc R U
C4 C -0.0586(3) 1.37717(18) 0.26842(17) 0.0330(4) Uani 1 1 d . .
H4 H -0.0943 1.4519 0.3001 0.040 Uiso 1 1 calc R U
C5 C -0.1139(3) 1.24078(17) 0.33726(16) 0.0288(3) Uani 1 1 d . .
H5 H -0.1868 1.2235 0.4151 0.035 Uiso 1 1 calc R U
C6 C -0.0602(2) 1.12909(16) 0.28964(15) 0.0242(3) Uani 1 1 d . .
C7 C -0.2139(2) 0.94015(17) 0.45187(15) 0.0254(3) Uani 1 1 d . .
H7 H -0.2648 1.0090 0.4864 0.031 Uiso 1 1 calc R U
C8 C -0.2647(2) 0.79552(16) 0.51834(14) 0.0240(3) Uani 1 1 d . .
C9 C -0.2059(2) 0.68485(17) 0.46963(15) 0.0265(3) Uani 1 1 d . .
C10 C -0.2533(3) 0.54309(18) 0.53781(17) 0.0340(4) Uani 1 1 d . .
H10 H -0.2130 0.4709 0.5039 0.041 Uiso 1 1 calc R U
C11 C -0.3572(3) 0.51124(18) 0.65259(17) 0.0334(4) Uani 1 1 d . .
H11 H -0.3873 0.4170 0.6962 0.040 Uiso 1 1 calc R U
C12 C -0.4212(2) 0.61745(18) 0.70781(16) 0.0281(3) Uani 1 1 d . .
C13 C -0.5261(3) 0.5819(2) 0.82929(17) 0.0342(4) Uani 1 1 d . .
H13 H -0.5544 0.4874 0.8728 0.041 Uiso 1 1 calc R U
C14 C -0.5860(3) 0.6835(2) 0.88349(17) 0.0369(4) Uani 1 1 d . .
H14 H -0.6537 0.6585 0.9637 0.044 Uiso 1 1 calc R U
C15 C -0.5452(3) 0.8254(2) 0.81783(17) 0.0356(4) Uani 1 1 d . .
H15 H -0.5880 0.8950 0.8543 0.043 Uiso 1 1 calc R U
C16 C -0.4423(2) 0.86444(19) 0.69949(18) 0.0309(4) Uani 1 1 d . .
H16 H -0.4156 0.9597 0.6580 0.037 Uiso 1 1 calc R U
C17 C -0.3773(2) 0.76177(17) 0.64085(14) 0.0245(3) Uani 1 1 d . .
C18 C -0.3552(3) 0.8170(3) 0.1667(2) 0.0487(5) Uani 1 1 d . .
H18A H -0.3300 0.7202 0.1714 0.073 Uiso 1 1 calc R U
H18B H -0.4332 0.8555 0.1037 0.073 Uiso 1 1 calc R U
H18C H -0.4103 0.8213 0.2488 0.073 Uiso 1 1 calc R U

loop_
_atom_site_aniso_label
_atom_site_aniso_U_11
_atom_site_aniso_U_22
_atom_site_aniso_U_33
_atom_site_aniso_U_23
_atom_site_aniso_U_13
_atom_site_aniso_U_12
Mo1 0.03290(9) 0.02215(8) 0.02228(8) -0.00748(5) 0.00525(5) 0.00011(5)
O1 0.0539(9) 0.0380(7) 0.0349(7) -0.0174(6) 0.0105(6) 0.0026(6)
O2 0.0422(8) 0.0388(7) 0.0367(7) -0.0095(6) -0.0055(6) 0.0044(6)
O3 0.0363(7) 0.0246(5) 0.0231(5) -0.0076(4) 0.0069(5) -0.0030(5)
O4 0.0478(8) 0.0237(6) 0.0261(6) -0.0090(4) 0.0108(5) -0.0046(5)
O5 0.0387(7) 0.0389(7) 0.0241(6) -0.0099(5) 0.0040(5) -0.0100(6)
N1 0.0302(7) 0.0198(6) 0.0198(6) -0.0058(5) 0.0003(5) -0.0013(5)
C1 0.0278(8) 0.0239(7) 0.0215(7) -0.0069(6) -0.0006(6) -0.0023(6)
C2 0.0359(9) 0.0281(8) 0.0238(8) -0.0040(6) 0.0029(7) -0.0062(7)
C3 0.0415(10) 0.0214(7) 0.0309(9) -0.0040(6) -0.0037(7) -0.0059(7)
C4 0.0433(11) 0.0252(8) 0.0318(9) -0.0109(7) -0.0041(8) -0.0003(7)
C5 0.0381(9) 0.0254(7) 0.0226(7) -0.0087(6) 0.0011(7) -0.0005(7)
C6 0.0274(8) 0.0225(7) 0.0212(7) -0.0053(5) -0.0012(6) -0.0016(6)
C7 0.0301(8) 0.0229(7) 0.0218(7) -0.0069(6) 0.0021(6) 0.0005(6)
C8 0.0271(8) 0.0228(7) 0.0201(7) -0.0048(5) 0.0003(6) -0.0019(6)
C9 0.0313(8) 0.0247(7) 0.0214(7) -0.0056(6) 0.0010(6) -0.0024(6)
C10 0.0464(11) 0.0228(8) 0.0314(9) -0.0099(6) 0.0039(8) -0.0041(7)
C11 0.0427(10) 0.0220(7) 0.0302(8) -0.0033(6) 0.0046(7) -0.0079(7)
C12 0.0278(8) 0.0286(8) 0.0247(7) -0.0048(6) 0.0013(6) -0.0050(7)
C13 0.0356(10) 0.0335(9) 0.0262(8) -0.0014(7) 0.0044(7) -0.0071(7)
C14 0.0321(9) 0.0476(11) 0.0251(8) -0.0067(7) 0.0064(7) -0.0025(8)
C15 0.0359(10) 0.0398(10) 0.0300(9) -0.0131(7) 0.0050(7) 0.0024(8)
C16 0.0316(9) 0.0286(8) 0.0298(8) -0.0078(6) 0.0032(7) -0.0010(7)
C17 0.0236(8) 0.0271(7) 0.0209(7) -0.0054(6) -0.0009(6) -0.0009(6)
C18 0.0424(12) 0.0563(13) 0.0462(12) -0.0171(10) 0.0058(9) -0.0170(10)

loop_
_atom_type_symbol
_atom_type_description
_atom_type_scat_dispersion_real
_atom_type_scat_dispersion_imag
_atom_type_scat_source
C C 0.0033 0.0016 'International Tables Vol C Tables 4.2.6.8 and 6.1.1.4'
H H 0.0000 0.0000 'International Tables Vol C Tables 4.2.6.8 and 6.1.1.4'
Mo Mo -1.6832 0.6857 'International Tables Vol C Tables 4.2.6.8 and 6.1.1.4'
N N 0.0061 0.0033 'International Tables Vol C Tables 4.2.6.8 and 6.1.1.4'
O O 0.0106 0.0060 'International Tables Vol C Tables 4.2.6.8 and 6.1.1.4'

loop_
_geom_angle_atom_site_label_1
_geom_angle_atom_site_label_2
_geom_angle_atom_site_label_3
_geom_angle
O1 Mo1 O2 105.69(7)
O1 Mo1 O4 101.75(6)
O2 Mo1 O4 99.84(6)
O1 Mo1 O3 95.55(6)
O2 Mo1 O3 100.70(6)
O4 Mo1 O3 148.35(6)
O1 Mo1 N1 161.43(7)
O2 Mo1 N1 91.98(6)
O4 Mo1 N1 80.29(5)
O3 Mo1 N1 75.19(5)
O1 Mo1 O5 84.28(6)
O2 Mo1 O5 169.96(5)
O4 Mo1 O5 78.90(5)
O3 Mo1 O5 76.68(5)
N1 Mo1 O5 77.98(5)
C1 O3 Mo1 120.55(10)
C9 O4 Mo1 137.68(11)
C18 O5 Mo1 125.90(13)
C18 O5 H1O5 111.3(18)
Mo1 O5 H1O5 107.7(18)
C7 N1 C6 121.25(14)
C7 N1 Mo1 127.35(11)
C6 N1 Mo1 111.25(10)
O3 C1 C2 121.32(15)
O3 C1 C6 118.08(14)
C2 C1 C6 120.61(15)
C3 C2 C1 119.16(16)
C3 C2 H2 120.4
C1 C2 H2 120.4
C2 C3 C4 120.64(16)
C2 C3 H3 119.7
C4 C3 H3 119.7
C5 C4 C3 120.37(16)
C5 C4 H4 119.8
C3 C4 H4 119.8
C4 C5 C6 119.67(16)
C4 C5 H5 120.2
C6 C5 H5 120.2
C5 C6 C1 119.53(15)
C5 C6 N1 127.30(15)
C1 C6 N1 113.15(13)
N1 C7 C8 125.62(14)
N1 C7 H7 117.2
C8 C7 H7 117.2
C9 C8 C7 121.79(14)
C9 C8 C17 118.74(14)
C7 C8 C17 119.46(14)
O4 C9 C8 123.02(14)
O4 C9 C10 115.95(14)
C8 C9 C10 121.03(15)
C11 C10 C9 120.34(16)
C11 C10 H10 119.8
C9 C10 H10 119.8
C10 C11 C12 121.76(15)
C10 C11 H11 119.1
C12 C11 H11 119.1
C11 C12 C13 120.99(16)
C11 C12 C17 119.32(15)
C13 C12 C17 119.69(16)
C14 C13 C12 121.21(17)
C14 C13 H13 119.4
C12 C13 H13 119.4
C13 C14 C15 119.47(16)
C13 C14 H14 120.3
C15 C14 H14 120.3
C16 C15 C14 121.13(17)
C16 C15 H15 119.4
C14 C15 H15 119.4
C15 C16 C17 120.85(17)
C15 C16 H16 119.6
C17 C16 H16 119.6
C16 C17 C12 117.65(15)
C16 C17 C8 123.52(15)
C12 C17 C8 118.81(14)
O5 C18 H18A 109.5
O5 C18 H18B 109.5
H18A C18 H18B 109.5
O5 C18 H18C 109.5
H18A C18 H18C 109.5
H18B C18 H18C 109.5

loop_
_geom_bond_atom_site_label_1
_geom_bond_atom_site_label_2
_geom_bond_distance
Mo1 O1 1.6973(13)
Mo1 O2 1.7023(15)
Mo1 O4 1.9317(12)
Mo1 O3 1.9802(12)
Mo1 N1 2.2697(13)
Mo1 O5 2.4087(14)
O3 C1 1.3663(19)
O4 C9 1.3408(19)
O5 C18 1.423(2)
O5 H1O5 0.773(16)
N1 C7 1.300(2)
N1 C6 1.418(2)
C1 C2 1.387(2)
C1 C6 1.401(2)
C2 C3 1.381(2)
C2 H2 0.9300
C3 C4 1.392(3)
C3 H3 0.9300
C4 C5 1.380(2)
C4 H4 0.9300
C5 C6 1.393(2)
C5 H5 0.9300
C7 C8 1.435(2)
C7 H7 0.9300
C8 C9 1.400(2)
C8 C17 1.453(2)
C9 C10 1.408(2)
C10 C11 1.356(2)
C10 H10 0.9300
C11 C12 1.414(2)
C11 H11 0.9300
C12 C13 1.416(2)
C12 C17 1.421(2)
C13 C14 1.359(3)
C13 H13 0.9300
C14 C15 1.394(3)
C14 H14 0.9300
C15 C16 1.382(2)
C15 H15 0.9300
C16 C17 1.409(2)
C16 H16 0.9300
C18 H18A 0.9600
C18 H18B 0.9600
C18 H18C 0.9600

loop_
_geom_torsion_atom_site_label_1
_geom_torsion_atom_site_label_2
_geom_torsion_atom_site_label_3
_geom_torsion_atom_site_label_4
_geom_torsion
Mo1 O3 C1 C2 169.25(13)
Mo1 O3 C1 C6 -11.2(2)
O3 C1 C2 C3 -179.22(17)
C6 C1 C2 C3 1.3(3)
C1 C2 C3 C4 -0.5(3)
C2 C3 C4 C5 -0.1(3)
C3 C4 C5 C6 0.0(3)
C4 C5 C6 C1 0.7(3)
C4 C5 C6 N1 179.44(17)
O3 C1 C6 C5 179.13(16)
C2 C1 C6 C5 -1.3(3)
O3 C1 C6 N1 0.2(2)
C2 C1 C6 N1 179.73(15)
C7 N1 C6 C5 5.8(3)
Mo1 N1 C6 C5 -170.08(15)
C7 N1 C6 C1 -175.39(15)
Mo1 N1 C6 C1 8.75(17)
C6 N1 C7 C8 -179.48(15)
Mo1 N1 C7 C8 -4.3(3)
N1 C7 C8 C9 -4.7(3)
N1 C7 C8 C17 174.02(16)
Mo1 O4 C9 C8 24.4(3)
Mo1 O4 C9 C10 -156.45(15)
C7 C8 C9 O4 -2.6(3)
C17 C8 C9 O4 178.64(15)
C7 C8 C9 C10 178.30(17)
C17 C8 C9 C10 -0.5(3)
O4 C9 C10 C11 -179.21(18)
C8 C9 C10 C11 0.0(3)
C9 C10 C11 C12 -0.1(3)
C10 C11 C12 C13 -178.42(19)
C10 C11 C12 C17 0.7(3)
C11 C12 C13 C14 179.17(18)
C17 C12 C13 C14 0.0(3)
C12 C13 C14 C15 0.7(3)
C13 C14 C15 C16 -1.1(3)
C14 C15 C16 C17 0.8(3)
C15 C16 C17 C12 -0.1(3)
C15 C16 C17 C8 -178.26(17)
C11 C12 C17 C16 -179.49(18)
C13 C12 C17 C16 -0.3(3)
C11 C12 C17 C8 -1.2(2)
C13 C12 C17 C8 177.95(16)
C9 C8 C17 C16 179.25(17)
C7 C8 C17 C16 0.5(3)
C9 C8 C17 C12 1.1(2)
C7 C8 C17 C12 -177.70(15)
